data_7242083
loop_
_publ_author_name
'Xue, Yun-Shan'
'Zhang, Chen'
'Lv, Jun Qing'
'Chen, Ning-Ning'
'Wang, Jun'
'Chen, Xuan-Rong'
'Fan, Liming'

_publ_section_title
;
 Luminescence sensing and photocatalytic activities of four Zn(ii)/Co(ii)
 coordination polymers based on a pyridinephenyl bifunctional ligand
;
_journal_issue 6
_journal_name_full CrystEngComm
_journal_page_first 1497
_journal_page_last 1506
_journal_paper_doi 10.1039/D0CE01812K
_journal_volume 23
_journal_year 2021
_chemical_formula_moiety ' C64 H42 N10 O12 Zn2, H2 O '
_chemical_formula_sum 'C64 H44 N10 O13 Zn2'
_chemical_formula_weight 1291.87
_space_group_crystal_system orthorhombic
_space_group_IT_number 34
_space_group_name_Hall 'P 2 -2n'
_space_group_name_H-M_alt 'P n n 2'
_atom_sites_solution_hydrogens mixed
_audit_creation_method SHELXL-2014
_audit_update_record
;
2020-03-21 deposited with the CCDC.	2021-01-12 downloaded from the CCDC.
;
_cell_angle_alpha 90
_cell_angle_beta 90
_cell_angle_gamma 90
_cell_formula_units_Z 4
_cell_length_a 13.8693(10)
_cell_length_b 50.702(4)
_cell_length_c 8.3094(6)
_cell_measurement_reflns_used 9804
_cell_measurement_temperature 302(2)
_cell_measurement_theta_max 22.75
_cell_measurement_theta_min 2.86
_cell_volume 5843.2(8)
_computing_structure_refinement 'SHELXL-2014 (Sheldrick, 2014)'
_diffrn_ambient_temperature 302(2)
_diffrn_measured_fraction_theta_full 0.995
_diffrn_measured_fraction_theta_max 0.994
_diffrn_measurement_device_type 'Bruker APEX-II CCD'
_diffrn_measurement_method '\f and \w scans'
_diffrn_radiation_type MoK\a
_diffrn_radiation_wavelength 0.71073
_diffrn_reflns_av_R_equivalents 0.0783
_diffrn_reflns_av_unetI/netI 0.0771
_diffrn_reflns_Laue_measured_fraction_full 0.995
_diffrn_reflns_Laue_measured_fraction_max 0.994
_diffrn_reflns_limit_h_max 17
_diffrn_reflns_limit_h_min -17
_diffrn_reflns_limit_k_max 62
_diffrn_reflns_limit_k_min -59
_diffrn_reflns_limit_l_max 10
_diffrn_reflns_limit_l_min -10
_diffrn_reflns_number 118867
_diffrn_reflns_point_group_measured_fraction_full 0.997
_diffrn_reflns_point_group_measured_fraction_max 0.996
_diffrn_reflns_theta_full 25.242
_diffrn_reflns_theta_max 25.998
_diffrn_reflns_theta_min 2.823
_exptl_absorpt_coefficient_mu 0.897
_exptl_absorpt_correction_T_max 0.821
_exptl_absorpt_correction_T_min 0.781
_exptl_absorpt_correction_type multi-scan
_exptl_absorpt_process_details SADABS
_exptl_crystal_colour colorless
_exptl_crystal_density_diffrn 1.469
_exptl_crystal_description block
_exptl_crystal_F_000 2647
_exptl_crystal_size_max 0.210
_exptl_crystal_size_mid 0.200
_exptl_crystal_size_min 0.190
_refine_diff_density_max 1.858
_refine_diff_density_min -0.585
_refine_diff_density_rms 0.096
_refine_ls_abs_structure_details
;
 Refined as an inversion twin.
;
_refine_ls_abs_structure_Flack 0.41(2)
_refine_ls_extinction_method none
_refine_ls_goodness_of_fit_ref 1.269
_refine_ls_hydrogen_treatment constr
_refine_ls_matrix_type full
_refine_ls_number_parameters 804
_refine_ls_number_reflns 11230
_refine_ls_number_restraints 1
_refine_ls_restrained_S_all 1.269
_refine_ls_R_factor_all 0.1098
_refine_ls_R_factor_gt 0.0757
_refine_ls_shift/su_max 0.001
_refine_ls_shift/su_mean 0.000
_refine_ls_structure_factor_coef Fsqd
_refine_ls_weighting_details 'w=1/[\s^2^(Fo^2^)+(0.0540P)^2^+8.9698P] where P=(Fo^2^+2Fc^2^)/3'
_refine_ls_weighting_scheme calc
_refine_ls_wR_factor_gt 0.1513
_refine_ls_wR_factor_ref 0.1592
_reflns_Friedel_coverage 0.867
_reflns_Friedel_fraction_full 0.999
_reflns_Friedel_fraction_max 0.998
_reflns_number_gt 8496
_reflns_number_total 11230
_reflns_threshold_expression 'I > 2\s(I)'
_cod_data_source_file d0ce01812k2.cif
_cod_data_source_block 1_sqd
_cod_depositor_comments 'Adding full bibliography for 7242081--7242084.cif.'
_cod_database_code 7242083
_shelx_space_group_comment
;
The symmetry employed for this shelxl refinement is uniquely defined
by the following loop, which should always be used as a source of
symmetry information in preference to the above space-group names.
They are only intended as comments.
;
_shelx_estimated_absorpt_t_min 0.834
_shelx_estimated_absorpt_t_max 0.848
_shelxl_version_number 2014-3

loop_
_space_group_symop_operation_xyz
'x, y, z'
'-x, -y, z'
'-x+1/2, y+1/2, z+1/2'
'x+1/2, -y+1/2, z+1/2'

loop_
_atom_site_label
_atom_site_type_symbol
_atom_site_fract_x
_atom_site_fract_y
_atom_site_fract_z
_atom_site_U_iso_or_equiv
_atom_site_adp_type
_atom_site_occupancy
_atom_site_site_symmetry_order
_atom_site_calc_flag
_atom_site_refinement_flags_posn
_atom_site_refinement_flags_adp
_atom_site_refinement_flags_occupancy
_atom_site_disorder_assembly
_atom_site_disorder_group
Zn1 Zn 0.51098(7) 0.75817(2) 1.34261(13) 0.0270(3) Uani 1 1 d . . . . .
Zn2 Zn 1.0000 0.5000 0.18626(18) 0.0253(4) Uani 1 2 d S T P . .
Zn3 Zn 0.0000 1.0000 0.08499(18) 0.0278(4) Uani 1 2 d S T P . .
O1 O 0.5462(5) 0.78864(12) 1.4689(8) 0.0425(19) Uani 1 1 d . . . . .
O2 O 0.6244(6) 0.76063(14) 1.6212(12) 0.070(3) Uani 1 1 d . . . . .
O3 O 0.5710(5) 0.88487(12) 1.5575(9) 0.0415(18) Uani 1 1 d . . . . .
O4 O 0.6264(5) 0.89840(12) 1.7975(7) 0.0365(17) Uani 1 1 d . . . . .
H4 H 0.6132 0.9130 1.7605 0.055 Uiso 1 1 d R U . . .
O5 O 0.9141(5) 0.80052(12) 1.8036(8) 0.0335(16) Uani 1 1 d . . . . .
O6 O 0.9311(5) 0.76587(13) 1.9650(8) 0.0347(17) Uani 1 1 d . . . . .
O7 O 0.9269(5) 0.47913(12) 0.0312(8) 0.0327(16) Uani 1 1 d . . . . .
O8 O 0.8921(5) 0.44687(12) 0.2021(7) 0.0329(16) Uani 1 1 d . . . . .
O9 O 0.6049(5) 0.48682(16) 0.3754(10) 0.054(2) Uani 1 1 d . . . . .
O10 O 0.5161(6) 0.46098(16) 0.5167(10) 0.056(2) Uani 1 1 d . . . . .
O11 O 0.5436(6) 0.36327(15) 0.4353(11) 0.063(2) Uani 1 1 d . . . . .
O12 O 0.6027(5) 0.34959(13) 0.2058(8) 0.0443(19) Uani 1 1 d . . . . .
H12A H 0.5806 0.3354 0.2363 0.066 Uiso 1 1 d R U . . .
N1 N 0.7448(5) 0.83199(17) 2.1978(10) 0.036(2) Uani 1 1 d . . . . .
N2 N 0.8824(7) 0.4480(2) -0.2219(13) 0.064(3) Uani 1 1 d . . . . .
N3 N 0.6175(5) 0.74040(15) 1.2262(9) 0.0251(18) Uani 1 1 d . . . . .
N4 N 0.6953(5) 0.71192(15) 1.0776(11) 0.034(2) Uani 1 1 d . . . . .
N5 N 0.8240(5) 0.54805(15) 0.4574(10) 0.0276(19) Uani 1 1 d . . . . .
N6 N 0.9019(5) 0.51917(15) 0.3123(9) 0.0298(19) Uani 1 1 d . . . . .
N7 N 0.4177(6) 0.77420(16) 1.1844(11) 0.035(2) Uani 1 1 d . . . . .
N8 N 0.3377(6) 0.80289(16) 1.0357(10) 0.032(2) Uani 1 1 d . . . . .
N9 N 0.1837(6) 0.96474(15) 0.4180(10) 0.035(2) Uani 1 1 d . . . . .
N10 N 0.1048(5) 0.98988(15) 0.2440(9) 0.0285(18) Uani 1 1 d . . . . .
C1 C 0.5994(7) 0.7837(2) 1.5860(15) 0.045(3) Uani 1 1 d . . . . .
C2 C 0.6297(7) 0.80611(19) 1.6932(13) 0.034(2) Uani 1 1 d . . . . .
C3 C 0.6862(6) 0.80222(17) 1.8246(12) 0.029(2) Uani 1 1 d . . . . .
H3 H 0.7044 0.7851 1.8507 0.035 Uiso 1 1 calc R U . . .
C4 C 0.7183(6) 0.82305(19) 1.9230(12) 0.026(2) Uani 1 1 d . . . . .
C5 C 0.6879(6) 0.84826(18) 1.8803(11) 0.025(2) Uani 1 1 d . . . . .
H5 H 0.7045 0.8625 1.9451 0.030 Uiso 1 1 calc R U . . .
C6 C 0.6335(6) 0.85247(17) 1.7432(11) 0.023(2) Uani 1 1 d . . . . .
C7 C 0.6051(6) 0.83141(16) 1.6501(11) 0.024(2) Uani 1 1 d . . . . .
H7 H 0.5690 0.8343 1.5575 0.028 Uiso 1 1 calc R U . . .
C8 C 0.6072(6) 0.87978(18) 1.6888(12) 0.026(2) Uani 1 1 d . . . . .
C9 C 0.7771(6) 0.81918(17) 2.0674(11) 0.022(2) Uani 1 1 d . . . . .
C10 C 0.8565(6) 0.80302(17) 2.0760(11) 0.024(2) Uani 1 1 d . . . . .
C11 C 0.9004(7) 0.7986(2) 2.2291(12) 0.038(3) Uani 1 1 d . . . . .
H11 H 0.9520 0.7870 2.2394 0.046 Uiso 1 1 calc R U . . .
C12 C 0.8662(8) 0.8114(2) 2.3563(15) 0.051(3) Uani 1 1 d . . . . .
H12 H 0.8930 0.8086 2.4575 0.061 Uiso 1 1 calc R U . . .
C13 C 0.7912(8) 0.8287(3) 2.3374(15) 0.054(3) Uani 1 1 d . . . . .
H13 H 0.7716 0.8386 2.4258 0.065 Uiso 1 1 calc R U . . .
C14 C 0.9047(6) 0.78925(18) 1.9319(13) 0.027(2) Uani 1 1 d . . . . .
C15 C 0.8878(6) 0.45694(18) 0.0679(12) 0.025(2) Uani 1 1 d . . . . .
C16 C 0.8392(7) 0.44413(17) -0.0756(12) 0.026(2) Uani 1 1 d . . . . .
C17 C 0.7567(6) 0.42798(17) -0.0659(11) 0.022(2) Uani 1 1 d . . . . .
C18 C 0.7242(6) 0.41505(17) -0.1963(10) 0.022(2) Uani 1 1 d . . . . .
H18 H 0.6715 0.4038 -0.1866 0.026 Uiso 1 1 calc R U . . .
C19 C 0.7654(8) 0.4180(2) -0.3360(16) 0.057(4) Uani 1 1 d . . . . .
H19 H 0.7415 0.4086 -0.4234 0.069 Uiso 1 1 calc R U . . .
C20 C 0.8435(8) 0.4345(2) -0.3593(12) 0.048(3) Uani 1 1 d . . . . .
H20 H 0.8700 0.4368 -0.4611 0.057 Uiso 1 1 calc R U . . .
C21 C 0.6973(6) 0.42440(16) 0.0850(11) 0.020(2) Uani 1 1 d . . . . .
C22 C 0.6649(6) 0.39886(18) 0.1236(11) 0.024(2) Uani 1 1 d . . . . .
H22 H 0.6818 0.3848 0.0576 0.029 Uiso 1 1 calc R U . . .
C23 C 0.6096(6) 0.39439(17) 0.2553(12) 0.025(2) Uani 1 1 d . . . . .
C24 C 0.5807(6) 0.41626(19) 0.3505(12) 0.034(2) Uani 1 1 d . . . . .
H24 H 0.5430 0.4136 0.4416 0.040 Uiso 1 1 calc R U . . .
C25 C 0.6085(6) 0.44153(17) 0.3083(10) 0.021(2) Uani 1 1 d . . . . .
C26 C 0.6670(6) 0.44509(18) 0.1728(12) 0.026(2) Uani 1 1 d . . . . .
H26 H 0.6852 0.4621 0.1429 0.032 Uiso 1 1 calc R U . . .
C27 C 0.5791(7) 0.36798(18) 0.3056(12) 0.027(2) Uani 1 1 d . . . . .
C28 C 0.5754(7) 0.4646(2) 0.4088(13) 0.033(3) Uani 1 1 d . . . . .
C29 C 0.7063(8) 0.7496(2) 1.1943(14) 0.048(3) Uani 1 1 d . . . . .
H29 H 0.7302 0.7658 1.2285 0.057 Uiso 1 1 calc R U . . .
C30 C 0.7556(8) 0.7320(2) 1.1053(16) 0.050(3) Uani 1 1 d . . . . .
H30 H 0.8190 0.7335 1.0700 0.060 Uiso 1 1 calc R U . . .
C31 C 0.6127(7) 0.7172(2) 1.1533(12) 0.034(2) Uani 1 1 d . . . . .
H31 H 0.5592 0.7061 1.1548 0.041 Uiso 1 1 calc R U . . .
C32 C 0.7148(7) 0.6882(2) 0.9916(13) 0.034(3) Uani 1 1 d . . . . .
C33 C 0.6391(8) 0.6736(2) 0.9288(17) 0.056(4) Uani 1 1 d . . . . .
H33 H 0.5758 0.6791 0.9432 0.067 Uiso 1 1 calc R U . . .
C34 C 0.6585(7) 0.6506(2) 0.8447(19) 0.062(4) Uani 1 1 d . . . . .
H34 H 0.6074 0.6410 0.8023 0.074 Uiso 1 1 calc R U . . .
C35 C 0.7495(6) 0.64169(18) 0.8221(11) 0.026(2) Uani 1 1 d . . . . .
C36 C 0.8241(7) 0.6565(2) 0.8832(14) 0.042(3) Uani 1 1 d . . . . .
H36 H 0.8874 0.6512 0.8650 0.051 Uiso 1 1 calc R U . . .
C37 C 0.8069(8) 0.6794(2) 0.9717(14) 0.043(3) Uani 1 1 d . . . . .
H37 H 0.8580 0.6887 1.0170 0.051 Uiso 1 1 calc R U . . .
C38 C 0.7677(7) 0.61686(19) 0.7300(12) 0.030(2) Uani 1 1 d . . . . .
C39 C 0.6961(6) 0.6016(2) 0.6696(13) 0.034(2) Uani 1 1 d . . . . .
H39 H 0.6326 0.6066 0.6892 0.041 Uiso 1 1 calc R U . . .
C40 C 0.7119(7) 0.5791(2) 0.5809(13) 0.036(3) Uani 1 1 d . . . . .
H40 H 0.6600 0.5693 0.5423 0.043 Uiso 1 1 calc R U . . .
C41 C 0.8041(7) 0.57098(18) 0.5495(11) 0.025(2) Uani 1 1 d . . . . .
C42 C 0.8795(7) 0.5862(2) 0.6084(17) 0.052(3) Uani 1 1 d . . . . .
H42 H 0.9427 0.5812 0.5866 0.062 Uiso 1 1 calc R U . . .
C43 C 0.8623(7) 0.6087(2) 0.6989(17) 0.054(4) Uani 1 1 d . . . . .
H43 H 0.9138 0.6183 0.7392 0.065 Uiso 1 1 calc R U . . .
C44 C 0.7618(8) 0.5276(2) 0.4305(14) 0.046(3) Uani 1 1 d . . . . .
H44 H 0.6987 0.5261 0.4674 0.055 Uiso 1 1 calc R U . . .
C45 C 0.8095(7) 0.5100(2) 0.3405(15) 0.039(3) Uani 1 1 d . . . . .
H45 H 0.7845 0.4941 0.3029 0.047 Uiso 1 1 calc R U . . .
C46 C 0.9079(7) 0.54177(19) 0.3869(12) 0.033(3) Uani 1 1 d . . . . .
H46 H 0.9632 0.5521 0.3907 0.040 Uiso 1 1 calc R U . . .
C47 C 0.2804(8) 0.7812(2) 1.0539(13) 0.047(3) Uani 1 1 d . . . . .
H47 H 0.2189 0.7788 1.0113 0.056 Uiso 1 1 calc R U . . .
C48 C 0.3291(8) 0.7638(2) 1.1446(14) 0.051(3) Uani 1 1 d . . . . .
H48 H 0.3065 0.7474 1.1759 0.061 Uiso 1 1 calc R U . . .
C49 C 0.4200(7) 0.7980(2) 1.1228(13) 0.037(3) Uani 1 1 d . . . . .
H49 H 0.4704 0.8099 1.1362 0.044 Uiso 1 1 calc R U . . .
C50 C 0.3174(7) 0.8265(2) 0.9456(13) 0.034(3) Uani 1 1 d . . . . .
C51 C 0.3864(8) 0.8417(3) 0.8862(17) 0.069(4) Uani 1 1 d . . . . .
H51 H 0.4503 0.8366 0.9003 0.083 Uiso 1 1 calc R U . . .
C52 C 0.3675(8) 0.8643(3) 0.8058(16) 0.063(4) Uani 1 1 d . . . . .
H52 H 0.4185 0.8749 0.7718 0.075 Uiso 1 1 calc R U . . .
C53 C 0.2742(7) 0.8720(2) 0.7732(12) 0.036(3) Uani 1 1 d . . . . .
C54 C 0.2048(7) 0.8557(2) 0.8340(16) 0.047(3) Uani 1 1 d . . . . .
H54 H 0.1409 0.8604 0.8163 0.056 Uiso 1 1 calc R U . . .
C55 C 0.2217(7) 0.8330(2) 0.9192(14) 0.040(3) Uani 1 1 d . . . . .
H55 H 0.1716 0.8225 0.9571 0.048 Uiso 1 1 calc R U . . .
C56 C 0.2525(7) 0.8964(2) 0.6837(12) 0.032(2) Uani 1 1 d . . . . .
C57 C 0.3219(8) 0.9117(2) 0.6129(14) 0.044(3) Uani 1 1 d . . . . .
H57 H 0.3862 0.9068 0.6244 0.053 Uiso 1 1 calc R U . . .
C58 C 0.3005(7) 0.9339(2) 0.5255(14) 0.043(3) Uani 1 1 d . . . . .
H58 H 0.3496 0.9433 0.4753 0.052 Uiso 1 1 calc R U . . .
C59 C 0.2080(7) 0.94215(19) 0.5125(12) 0.029(2) Uani 1 1 d . . . . .
C60 C 0.1362(9) 0.9288(3) 0.5819(17) 0.065(4) Uani 1 1 d . . . . .
H60 H 0.0725 0.9342 0.5703 0.078 Uiso 1 1 calc R U . . .
C61 C 0.1594(9) 0.9064(3) 0.6723(17) 0.068(4) Uani 1 1 d . . . . .
H61 H 0.1102 0.8979 0.7276 0.081 Uiso 1 1 calc R U . . .
C62 C 0.2368(9) 0.9876(2) 0.3954(15) 0.053(3) Uani 1 1 d . . . . .
H62 H 0.2956 0.9916 0.4434 0.064 Uiso 1 1 calc R U . . .
C63 C 0.1883(8) 1.0028(2) 0.2923(14) 0.050(3) Uani 1 1 d . . . . .
H63 H 0.2073 1.0195 0.2582 0.060 Uiso 1 1 calc R U . . .
C64 C 0.1062(6) 0.9675(2) 0.3211(11) 0.029(2) Uani 1 1 d . . . . .
H64 H 0.0585 0.9547 0.3105 0.034 Uiso 1 1 calc R U . . .
O14 O 0.0601(5) 0.64214(19) 0.7416(10) 0.071(3) Uani 1 1 d . . . . .
H14A H 0.0619 0.6343 0.8318 0.107 Uiso 1 1 d R U . . .
H14B H 0.1138 0.6498 0.7270 0.107 Uiso 1 1 d R U . . .

loop_
_atom_site_aniso_label
_atom_site_aniso_U_11
_atom_site_aniso_U_22
_atom_site_aniso_U_33
_atom_site_aniso_U_23
_atom_site_aniso_U_13
_atom_site_aniso_U_12
Zn1 0.0275(5) 0.0193(6) 0.0341(6) -0.0054(5) -0.0045(6) 0.0012(5)
Zn2 0.0243(8) 0.0188(8) 0.0326(8) 0.000 0.000 0.0010(7)
Zn3 0.0343(9) 0.0188(8) 0.0304(8) 0.000 0.000 0.0010(7)
O1 0.060(5) 0.021(4) 0.045(4) -0.009(3) -0.029(4) 0.003(3)
O2 0.087(6) 0.026(4) 0.098(7) -0.030(5) -0.055(5) 0.024(4)
O3 0.063(5) 0.020(4) 0.041(5) -0.001(3) 0.001(4) 0.000(3)
O4 0.059(4) 0.022(4) 0.029(4) 0.001(3) 0.000(3) 0.005(3)
O5 0.047(4) 0.026(4) 0.028(4) 0.001(3) 0.008(3) 0.011(3)
O6 0.041(4) 0.028(4) 0.036(4) 0.009(3) 0.003(3) 0.012(3)
O7 0.044(4) 0.020(4) 0.034(4) 0.004(3) -0.006(3) -0.012(3)
O8 0.058(4) 0.018(4) 0.023(4) 0.000(3) 0.002(3) -0.005(3)
O9 0.047(4) 0.042(5) 0.074(6) -0.021(5) -0.002(4) 0.003(4)
O10 0.068(5) 0.047(5) 0.054(5) -0.019(4) 0.029(5) 0.004(4)
O11 0.085(6) 0.044(5) 0.061(5) 0.007(5) 0.024(5) -0.002(4)
O12 0.068(5) 0.027(4) 0.038(4) 0.004(4) 0.000(4) -0.015(4)
N1 0.031(4) 0.044(6) 0.032(5) -0.021(4) -0.006(4) 0.006(4)
N2 0.051(6) 0.084(9) 0.058(7) 0.002(6) 0.009(5) 0.005(6)
N3 0.026(4) 0.020(4) 0.029(4) -0.006(4) 0.011(3) 0.000(3)
N4 0.028(4) 0.029(5) 0.045(5) -0.008(4) 0.013(4) -0.002(4)
N5 0.030(4) 0.021(4) 0.033(5) -0.003(4) 0.009(4) -0.008(4)
N6 0.037(4) 0.023(5) 0.030(5) -0.004(4) 0.004(4) 0.007(4)
N7 0.036(5) 0.024(5) 0.046(5) 0.002(5) -0.011(4) -0.006(4)
N8 0.040(5) 0.031(5) 0.025(4) 0.006(4) -0.006(4) -0.006(4)
N9 0.044(5) 0.023(5) 0.039(5) -0.002(4) -0.009(4) -0.002(4)
N10 0.038(5) 0.018(4) 0.029(4) -0.001(4) -0.001(4) -0.005(4)
C1 0.040(6) 0.031(7) 0.064(8) -0.020(6) -0.017(6) 0.002(5)
C2 0.027(5) 0.029(6) 0.044(6) -0.015(5) -0.007(5) -0.003(4)
C3 0.038(5) 0.014(5) 0.035(6) 0.003(5) 0.006(5) 0.007(4)
C4 0.025(5) 0.028(6) 0.026(5) -0.015(5) -0.005(4) -0.005(4)
C5 0.029(5) 0.016(5) 0.029(6) -0.004(4) 0.008(4) -0.007(4)
C6 0.025(5) 0.018(5) 0.027(5) 0.000(4) 0.005(4) 0.001(4)
C7 0.026(5) 0.014(5) 0.031(5) -0.012(4) -0.004(4) 0.005(4)
C8 0.024(5) 0.024(5) 0.030(5) 0.003(5) 0.007(5) -0.002(4)
C9 0.023(5) 0.017(5) 0.026(5) -0.009(4) 0.000(4) -0.010(4)
C10 0.028(5) 0.021(5) 0.022(5) -0.004(4) -0.010(4) -0.004(4)
C11 0.040(6) 0.038(7) 0.037(6) -0.008(5) -0.009(5) 0.009(5)
C12 0.043(6) 0.077(9) 0.033(6) -0.011(7) -0.009(6) 0.006(6)
C13 0.055(7) 0.083(9) 0.025(6) -0.022(7) 0.003(6) -0.012(7)
C14 0.019(5) 0.014(5) 0.047(7) -0.011(5) -0.008(5) 0.000(4)
C15 0.023(5) 0.017(5) 0.036(6) -0.001(5) 0.002(4) 0.004(4)
C16 0.033(5) 0.015(5) 0.030(5) -0.003(4) 0.000(4) 0.007(4)
C17 0.022(5) 0.013(5) 0.033(5) -0.004(4) -0.010(4) 0.006(4)
C18 0.020(4) 0.027(5) 0.018(5) -0.013(4) 0.004(4) -0.012(4)
C19 0.046(7) 0.060(8) 0.066(9) -0.043(7) -0.026(7) -0.002(6)
C20 0.057(8) 0.069(8) 0.018(6) -0.007(6) 0.005(5) -0.009(6)
C21 0.023(5) 0.012(5) 0.024(5) -0.007(4) -0.005(4) 0.001(4)
C22 0.020(5) 0.023(5) 0.030(5) -0.014(4) -0.007(4) 0.002(4)
C23 0.023(5) 0.014(5) 0.037(5) -0.002(4) -0.003(4) 0.009(4)
C24 0.021(5) 0.051(7) 0.029(5) 0.003(5) -0.003(5) -0.003(4)
C25 0.020(4) 0.024(5) 0.018(5) -0.008(4) -0.002(4) 0.003(4)
C26 0.027(5) 0.017(5) 0.035(6) 0.001(5) -0.006(5) 0.001(4)
C27 0.031(5) 0.021(5) 0.030(6) -0.004(5) 0.012(4) -0.009(4)
C28 0.032(6) 0.033(7) 0.036(6) -0.026(5) 0.000(5) 0.002(5)
C29 0.045(7) 0.035(6) 0.062(8) -0.020(7) 0.022(6) -0.010(5)
C30 0.039(6) 0.049(7) 0.062(8) -0.002(7) 0.020(6) -0.016(6)
C31 0.024(5) 0.041(7) 0.037(6) -0.006(5) 0.000(5) -0.001(4)
C32 0.028(6) 0.029(6) 0.043(6) -0.013(5) 0.017(5) 0.001(5)
C33 0.031(6) 0.048(8) 0.088(10) -0.044(8) -0.012(6) 0.009(5)
C34 0.028(6) 0.061(8) 0.097(10) -0.047(9) -0.017(7) -0.004(5)
C35 0.026(5) 0.027(5) 0.024(5) -0.011(5) 0.011(4) -0.001(4)
C36 0.027(5) 0.037(7) 0.062(8) -0.014(6) 0.002(5) -0.002(5)
C37 0.031(6) 0.042(7) 0.055(7) -0.024(6) 0.006(5) 0.006(5)
C38 0.035(6) 0.024(6) 0.030(5) -0.001(5) -0.002(4) 0.003(5)
C39 0.020(5) 0.033(6) 0.049(7) -0.012(6) 0.003(5) 0.006(4)
C40 0.025(5) 0.045(7) 0.038(6) 0.001(6) 0.005(5) -0.006(5)
C41 0.038(6) 0.017(5) 0.019(5) 0.000(4) 0.005(4) 0.001(4)
C42 0.020(5) 0.044(7) 0.092(10) -0.029(7) -0.002(6) 0.000(5)
C43 0.022(5) 0.053(8) 0.088(10) -0.041(8) 0.004(6) -0.011(5)
C44 0.040(6) 0.044(7) 0.053(7) -0.009(6) 0.014(6) -0.011(6)
C45 0.039(6) 0.025(5) 0.053(6) -0.017(6) 0.013(6) -0.010(5)
C46 0.031(5) 0.018(5) 0.051(7) -0.003(5) 0.012(5) 0.002(4)
C47 0.050(7) 0.046(7) 0.044(7) 0.002(6) -0.028(6) -0.010(6)
C48 0.064(8) 0.029(6) 0.059(8) 0.002(6) -0.033(6) -0.016(6)
C49 0.028(5) 0.033(6) 0.049(7) 0.007(6) -0.008(5) -0.002(4)
C50 0.034(6) 0.034(6) 0.033(6) 0.002(5) -0.013(5) 0.012(5)
C51 0.036(7) 0.079(10) 0.091(11) 0.055(9) 0.015(7) 0.023(6)
C52 0.036(6) 0.078(9) 0.074(10) 0.047(8) 0.007(6) 0.017(6)
C53 0.027(6) 0.053(7) 0.027(5) 0.007(5) 0.000(4) 0.008(5)
C54 0.038(6) 0.045(7) 0.058(7) 0.010(7) -0.013(6) 0.013(5)
C55 0.039(6) 0.026(6) 0.055(7) 0.018(6) -0.010(5) 0.001(5)
C56 0.035(6) 0.036(6) 0.025(5) -0.008(5) -0.003(5) 0.012(5)
C57 0.028(6) 0.049(7) 0.055(8) 0.014(6) -0.015(5) -0.002(5)
C58 0.032(6) 0.048(7) 0.050(7) 0.017(6) -0.008(5) -0.010(5)
C59 0.041(6) 0.025(6) 0.022(5) -0.006(5) 0.000(5) -0.002(5)
C60 0.042(7) 0.087(10) 0.066(9) 0.033(9) 0.005(7) 0.032(7)
C61 0.062(8) 0.078(10) 0.064(9) 0.041(8) 0.025(7) 0.026(7)
C62 0.068(8) 0.034(6) 0.058(8) 0.000(6) -0.036(6) -0.004(6)
C63 0.056(7) 0.033(7) 0.061(8) -0.004(6) -0.023(6) -0.015(6)
C64 0.024(5) 0.040(6) 0.021(5) -0.002(5) -0.006(4) 0.004(4)
O14 0.036(4) 0.129(8) 0.050(5) 0.019(5) -0.012(4) -0.021(5)

loop_
_atom_type_symbol
_atom_type_description
_atom_type_scat_dispersion_real
_atom_type_scat_dispersion_imag
_atom_type_scat_source
C C 0.0033 0.0016 'International Tables Vol C Tables 4.2.6.8 and 6.1.1.4'
H H 0.0000 0.0000 'International Tables Vol C Tables 4.2.6.8 and 6.1.1.4'
N N 0.0061 0.0033 'International Tables Vol C Tables 4.2.6.8 and 6.1.1.4'
O O 0.0106 0.0060 'International Tables Vol C Tables 4.2.6.8 and 6.1.1.4'
Zn Zn 0.2839 1.4301 'International Tables Vol C Tables 4.2.6.8 and 6.1.1.4'

loop_
_geom_angle_atom_site_label_1
_geom_angle_atom_site_label_2
_geom_angle_atom_site_label_3
_geom_angle
_geom_angle_site_symmetry_1
_geom_angle_site_symmetry_3
_geom_angle_publ_flag
O1 Zn1 O6 111.3(3) . 4_464 ?
O1 Zn1 N3 116.1(3) . . ?
O6 Zn1 N3 113.4(3) 4_464 . ?
O1 Zn1 N7 101.2(3) . . ?
O6 Zn1 N7 103.3(3) 4_464 . ?
N3 Zn1 N7 110.1(3) . . ?
O7 Zn2 O7 97.4(4) 2_765 . ?
O7 Zn2 N6 116.2(3) 2_765 . ?
O7 Zn2 N6 105.0(3) . . ?
O7 Zn2 N6 105.0(3) 2_765 2_765 ?
O7 Zn2 N6 116.2(3) . 2_765 ?
N6 Zn2 N6 115.9(5) . 2_765 ?
N10 Zn3 N10 98.8(4) . 2_575 ?
N10 Zn3 O10 90.8(3) . 3_554 ?
N10 Zn3 O10 110.0(3) 2_575 3_554 ?
N10 Zn3 O10 110.0(3) . 4_464 ?
N10 Zn3 O10 90.8(3) 2_575 4_464 ?
O10 Zn3 O10 148.2(5) 3_554 4_464 ?
N10 Zn3 O9 148.0(3) . 3_554 ?
N10 Zn3 O9 96.3(3) 2_575 3_554 ?
O10 Zn3 O9 57.4(3) 3_554 3_554 ?
O10 Zn3 O9 97.8(3) 4_464 3_554 ?
N10 Zn3 O9 96.3(3) . 4_464 ?
N10 Zn3 O9 148.0(3) 2_575 4_464 ?
O10 Zn3 O9 97.8(3) 3_554 4_464 ?
O10 Zn3 O9 57.4(3) 4_464 4_464 ?
O9 Zn3 O9 85.2(4) 3_554 4_464 ?
N10 Zn3 C28 119.4(3) . 3_554 ?
N10 Zn3 C28 105.0(3) 2_575 3_554 ?
O10 Zn3 C28 28.7(3) 3_554 3_554 ?
O10 Zn3 C28 124.2(4) 4_464 3_554 ?
O9 Zn3 C28 28.8(3) 3_554 3_554 ?
O9 Zn3 C28 91.7(3) 4_464 3_554 ?
N10 Zn3 C28 105.0(3) . 4_464 ?
N10 Zn3 C28 119.4(3) 2_575 4_464 ?
O10 Zn3 C28 124.2(4) 3_554 4_464 ?
O10 Zn3 C28 28.7(3) 4_464 4_464 ?
O9 Zn3 C28 91.7(3) 3_554 4_464 ?
O9 Zn3 C28 28.8(3) 4_464 4_464 ?
C28 Zn3 C28 109.7(5) 3_554 4_464 ?
C1 O1 Zn1 114.5(6) . . ?
C8 O4 H4 109.7 . . ?
C14 O6 Zn1 129.6(6) . 4_565 ?
C15 O7 Zn2 122.5(6) . . ?
C28 O9 Zn3 83.6(6) . 3_545 ?
C28 O10 Zn3 97.5(7) . 3_545 ?
C27 O12 H12A 109.8 . . ?
C13 N1 C9 118.6(9) . . ?
C16 N2 C20 118.2(9) . . ?
C31 N3 C29 105.4(8) . . ?
C31 N3 Zn1 126.1(6) . . ?
C29 N3 Zn1 128.4(7) . . ?
C31 N4 C30 107.7(9) . . ?
C31 N4 C32 124.6(8) . . ?
C30 N4 C32 127.6(9) . . ?
C46 N5 C44 107.2(8) . . ?
C46 N5 C41 126.8(8) . . ?
C44 N5 C41 125.9(8) . . ?
C46 N6 C45 105.9(8) . . ?
C46 N6 Zn2 129.8(6) . . ?
C45 N6 Zn2 124.3(6) . . ?
C49 N7 C48 106.2(8) . . ?
C49 N7 Zn1 127.6(6) . . ?
C48 N7 Zn1 125.2(7) . . ?
C47 N8 C49 106.2(8) . . ?
C47 N8 C50 127.9(8) . . ?
C49 N8 C50 126.0(8) . . ?
C64 N9 C62 104.8(8) . . ?
C64 N9 C59 126.7(8) . . ?
C62 N9 C59 128.3(9) . . ?
C64 N10 C63 104.9(8) . . ?
C64 N10 Zn3 123.4(6) . . ?
C63 N10 Zn3 131.7(7) . . ?
O1 C1 O2 122.1(10) . . ?
O1 C1 C2 118.5(9) . . ?
O2 C1 C2 119.2(10) . . ?
C3 C2 C7 119.2(9) . . ?
C3 C2 C1 121.9(9) . . ?
C7 C2 C1 118.7(9) . . ?
C2 C3 C4 122.7(9) . . ?
C2 C3 H3 118.6 . . ?
C4 C3 H3 118.6 . . ?
C5 C4 C3 116.5(8) . . ?
C5 C4 C9 120.0(8) . . ?
C3 C4 C9 123.5(9) . . ?
C6 C5 C4 121.1(9) . . ?
C6 C5 H5 119.4 . . ?
C4 C5 H5 119.4 . . ?
C7 C6 C5 120.0(8) . . ?
C7 C6 C8 118.5(8) . . ?
C5 C6 C8 121.5(8) . . ?
C2 C7 C6 120.4(9) . . ?
C2 C7 H7 119.8 . . ?
C6 C7 H7 119.8 . . ?
O3 C8 O4 122.3(8) . . ?
O3 C8 C6 124.1(9) . . ?
O4 C8 C6 113.6(8) . . ?
N1 C9 C10 121.0(9) . . ?
N1 C9 C4 114.3(8) . . ?
C10 C9 C4 124.7(8) . . ?
C9 C10 C11 118.7(9) . . ?
C9 C10 C14 125.3(8) . . ?
C11 C10 C14 116.0(8) . . ?
C12 C11 C10 118.8(9) . . ?
C12 C11 H11 120.6 . . ?
C10 C11 H11 120.6 . . ?
C11 C12 C13 119.5(11) . . ?
C11 C12 H12 120.3 . . ?
C13 C12 H12 120.3 . . ?
N1 C13 C12 123.1(11) . . ?
N1 C13 H13 118.5 . . ?
C12 C13 H13 118.5 . . ?
O5 C14 O6 126.7(9) . . ?
O5 C14 C10 121.0(8) . . ?
O6 C14 C10 112.3(9) . . ?
O8 C15 O7 123.9(9) . . ?
O8 C15 C16 123.9(8) . . ?
O7 C15 C16 112.1(8) . . ?
N2 C16 C17 119.3(9) . . ?
N2 C16 C15 116.2(8) . . ?
C17 C16 C15 124.4(9) . . ?
C18 C17 C16 120.6(9) . . ?
C18 C17 C21 115.3(7) . . ?
C16 C17 C21 124.0(8) . . ?
C19 C18 C17 121.1(9) . . ?
C19 C18 H18 119.5 . . ?
C17 C18 H18 119.5 . . ?
C18 C19 C20 122.5(10) . . ?
C18 C19 H19 118.7 . . ?
C20 C19 H19 118.7 . . ?
C19 C20 N2 118.1(10) . . ?
C19 C20 H20 120.9 . . ?
N2 C20 H20 120.9 . . ?
C26 C21 C22 119.7(9) . . ?
C26 C21 C17 121.8(8) . . ?
C22 C21 C17 118.2(8) . . ?
C23 C22 C21 121.2(9) . . ?
C23 C22 H22 119.4 . . ?
C21 C22 H22 119.4 . . ?
C22 C23 C24 118.6(9) . . ?
C22 C23 C27 123.1(8) . . ?
C24 C23 C27 118.3(8) . . ?
C25 C24 C23 120.2(9) . . ?
C25 C24 H24 119.9 . . ?
C23 C24 H24 119.9 . . ?
C24 C25 C26 119.0(8) . . ?
C24 C25 C28 119.5(8) . . ?
C26 C25 C28 121.5(9) . . ?
C21 C26 C25 121.1(9) . . ?
C21 C26 H26 119.5 . . ?
C25 C26 H26 119.5 . . ?
O11 C27 O12 122.3(9) . . ?
O11 C27 C23 123.5(9) . . ?
O12 C27 C23 113.8(8) . . ?
O9 C28 O10 121.5(9) . . ?
O9 C28 C25 118.9(9) . . ?
O10 C28 C25 119.5(10) . . ?
O9 C28 Zn3 67.6(5) . 3_545 ?
O10 C28 Zn3 53.8(5) . 3_545 ?
C25 C28 Zn3 172.6(7) . 3_545 ?
N3 C29 C30 110.0(10) . . ?
N3 C29 H29 125.0 . . ?
C30 C29 H29 125.0 . . ?
N4 C30 C29 106.5(10) . . ?
N4 C30 H30 126.8 . . ?
C29 C30 H30 126.8 . . ?
N3 C31 N4 110.4(8) . . ?
N3 C31 H31 124.8 . . ?
N4 C31 H31 124.8 . . ?
C37 C32 C33 119.3(10) . . ?
C37 C32 N4 121.0(9) . . ?
C33 C32 N4 119.8(9) . . ?
C34 C33 C32 119.5(10) . . ?
C34 C33 H33 120.3 . . ?
C32 C33 H33 120.3 . . ?
C35 C34 C33 122.2(10) . . ?
C35 C34 H34 118.9 . . ?
C33 C34 H34 118.9 . . ?
C34 C35 C36 117.8(9) . . ?
C34 C35 C38 120.7(9) . . ?
C36 C35 C38 121.5(8) . . ?
C35 C36 C37 121.3(9) . . ?
C35 C36 H36 119.3 . . ?
C37 C36 H36 119.3 . . ?
C32 C37 C36 119.8(10) . . ?
C32 C37 H37 120.1 . . ?
C36 C37 H37 120.1 . . ?
C39 C38 C43 116.6(9) . . ?
C39 C38 C35 123.2(8) . . ?
C43 C38 C35 120.2(9) . . ?
C38 C39 C40 123.7(9) . . ?
C38 C39 H39 118.1 . . ?
C40 C39 H39 118.1 . . ?
C41 C40 C39 120.0(9) . . ?
C41 C40 H40 120.0 . . ?
C39 C40 H40 120.0 . . ?
C40 C41 C42 118.0(9) . . ?
C40 C41 N5 122.0(9) . . ?
C42 C41 N5 119.9(9) . . ?
C43 C42 C41 121.2(9) . . ?
C43 C42 H42 119.4 . . ?
C41 C42 H42 119.4 . . ?
C42 C43 C38 120.4(10) . . ?
C42 C43 H43 119.8 . . ?
C38 C43 H43 119.8 . . ?
C45 C44 N5 106.6(9) . . ?
C45 C44 H44 126.7 . . ?
N5 C44 H44 126.7 . . ?
C44 C45 N6 109.2(9) . . ?
C44 C45 H45 125.4 . . ?
N6 C45 H45 125.4 . . ?
N6 C46 N5 111.1(8) . . ?
N6 C46 H46 124.4 . . ?
N5 C46 H46 124.4 . . ?
C48 C47 N8 107.3(9) . . ?
C48 C47 H47 126.4 . . ?
N8 C47 H47 126.4 . . ?
C47 C48 N7 109.6(10) . . ?
C47 C48 H48 125.2 . . ?
N7 C48 H48 125.2 . . ?
N7 C49 N8 110.7(8) . . ?
N7 C49 H49 124.7 . . ?
N8 C49 H49 124.7 . . ?
C51 C50 C55 119.7(10) . . ?
C51 C50 N8 122.4(9) . . ?
C55 C50 N8 117.9(9) . . ?
C50 C51 C52 122.5(11) . . ?
C50 C51 H51 118.7 . . ?
C52 C51 H51 118.7 . . ?
C51 C52 C53 121.3(12) . . ?
C51 C52 H52 119.4 . . ?
C53 C52 H52 119.4 . . ?
C54 C53 C52 114.7(10) . . ?
C54 C53 C56 123.4(9) . . ?
C52 C53 C56 121.9(10) . . ?
C53 C54 C55 125.4(10) . . ?
C53 C54 H54 117.3 . . ?
C55 C54 H54 117.3 . . ?
C54 C55 C50 116.4(10) . . ?
C54 C55 H55 121.8 . . ?
C50 C55 H55 121.8 . . ?
C57 C56 C61 114.7(10) . . ?
C57 C56 C53 123.2(9) . . ?
C61 C56 C53 122.0(10) . . ?
C56 C57 C58 122.6(10) . . ?
C56 C57 H57 118.7 . . ?
C58 C57 H57 118.7 . . ?
C59 C58 C57 120.0(10) . . ?
C59 C58 H58 120.0 . . ?
C57 C58 H58 120.0 . . ?
C60 C59 C58 121.0(10) . . ?
C60 C59 N9 118.0(9) . . ?
C58 C59 N9 121.0(9) . . ?
C59 C60 C61 118.2(11) . . ?
C59 C60 H60 120.9 . . ?
C61 C60 H60 120.9 . . ?
C56 C61 C60 123.1(12) . . ?
C56 C61 H61 118.4 . . ?
C60 C61 H61 118.4 . . ?
C63 C62 N9 107.6(10) . . ?
C63 C62 H62 126.2 . . ?
N9 C62 H62 126.2 . . ?
C62 C63 N10 109.4(10) . . ?
C62 C63 H63 125.3 . . ?
N10 C63 H63 125.3 . . ?
N10 C64 N9 113.3(8) . . ?
N10 C64 H64 123.4 . . ?
N9 C64 H64 123.4 . . ?
H14A O14 H14B 108.3 . . ?

loop_
_geom_bond_atom_site_label_1
_geom_bond_atom_site_label_2
_geom_bond_distance
_geom_bond_site_symmetry_2
_geom_bond_publ_flag
Zn1 O1 1.930(6) . ?
Zn1 O6 1.936(7) 4_464 ?
Zn1 N3 1.982(7) . ?
Zn1 N7 2.016(8) . ?
Zn2 O7 1.951(6) 2_765 ?
Zn2 O7 1.951(6) . ?
Zn2 N6 1.972(7) . ?
Zn2 N6 1.972(7) 2_765 ?
Zn3 N10 2.030(8) . ?
Zn3 N10 2.030(8) 2_575 ?
Zn3 O10 2.071(8) 3_554 ?
Zn3 O10 2.071(8) 4_464 ?
Zn3 O9 2.366(8) 3_554 ?
Zn3 O9 2.366(8) 4_464 ?
Zn3 C28 2.542(9) 3_554 ?
Zn3 C28 2.542(9) 4_464 ?
O1 C1 1.246(12) . ?
O2 C1 1.256(12) . ?
O3 C8 1.228(11) . ?
O4 C8 1.334(11) . ?
O4 H4 0.8202 . ?
O5 C14 1.217(12) . ?
O6 C14 1.271(11) . ?
O6 Zn1 1.936(6) 4_565 ?
O7 C15 1.286(10) . ?
O8 C15 1.228(11) . ?
O9 C28 1.231(12) . ?
O9 Zn3 2.366(8) 3_545 ?
O10 C28 1.230(12) . ?
O10 Zn3 2.070(8) 3_545 ?
O11 C27 1.209(12) . ?
O12 C27 1.290(11) . ?
O12 H12A 0.8201 . ?
N1 C13 1.337(15) . ?
N1 C9 1.340(12) . ?
N2 C16 1.370(14) . ?
N2 C20 1.437(15) . ?
N3 C31 1.326(12) . ?
N3 C29 1.345(12) . ?
N4 C31 1.335(12) . ?
N4 C30 1.336(13) . ?
N4 C32 1.424(12) . ?
N5 C46 1.342(11) . ?
N5 C44 1.369(13) . ?
N5 C41 1.419(12) . ?
N6 C46 1.305(12) . ?
N6 C45 1.385(12) . ?
N7 C49 1.310(12) . ?
N7 C48 1.377(13) . ?
N8 C47 1.368(13) . ?
N8 C49 1.375(12) . ?
N8 C50 1.439(12) . ?
N9 C64 1.351(11) . ?
N9 C62 1.385(14) . ?
N9 C59 1.428(13) . ?
N10 C64 1.303(12) . ?
N10 C63 1.389(13) . ?
C1 C2 1.503(14) . ?
C2 C3 1.358(14) . ?
C2 C7 1.375(13) . ?
C3 C4 1.408(13) . ?
C3 H3 0.9300 . ?
C4 C5 1.392(13) . ?
C4 C9 1.464(13) . ?
C5 C6 1.383(13) . ?
C5 H5 0.9300 . ?
C6 C7 1.376(12) . ?
C6 C8 1.501(13) . ?
C7 H7 0.9300 . ?
C9 C10 1.375(12) . ?
C10 C11 1.427(13) . ?
C10 C14 1.539(13) . ?
C11 C12 1.327(15) . ?
C11 H11 0.9300 . ?
C12 C13 1.370(16) . ?
C12 H12 0.9300 . ?
C13 H13 0.9300 . ?
C15 C16 1.516(13) . ?
C16 C17 1.409(13) . ?
C17 C18 1.344(12) . ?
C17 C21 1.512(13) . ?
C18 C19 1.302(16) . ?
C18 H18 0.9300 . ?
C19 C20 1.383(16) . ?
C19 H19 0.9300 . ?
C20 H20 0.9300 . ?
C21 C26 1.345(12) . ?
C21 C22 1.408(12) . ?
C22 C23 1.356(13) . ?
C22 H22 0.9300 . ?
C23 C24 1.420(13) . ?
C23 C27 1.465(13) . ?
C24 C25 1.383(13) . ?
C24 H24 0.9300 . ?
C25 C26 1.400(12) . ?
C25 C28 1.508(12) . ?
C26 H26 0.9300 . ?
C28 Zn3 2.542(9) 3_545 ?
C29 C30 1.347(15) . ?
C29 H29 0.9300 . ?
C30 H30 0.9300 . ?
C31 H31 0.9300 . ?
C32 C37 1.363(14) . ?
C32 C33 1.387(15) . ?
C33 C34 1.383(15) . ?
C33 H33 0.9300 . ?
C34 C35 1.354(13) . ?
C34 H34 0.9300 . ?
C35 C36 1.376(13) . ?
C35 C38 1.495(12) . ?
C36 C37 1.395(14) . ?
C36 H36 0.9300 . ?
C37 H37 0.9300 . ?
C38 C39 1.356(13) . ?
C38 C43 1.400(14) . ?
C39 C40 1.377(14) . ?
C39 H39 0.9300 . ?
C40 C41 1.367(13) . ?
C40 H40 0.9300 . ?
C41 C42 1.389(14) . ?
C42 C43 1.385(15) . ?
C42 H42 0.9300 . ?
C43 H43 0.9300 . ?
C44 C45 1.338(15) . ?
C44 H44 0.9300 . ?
C45 H45 0.9300 . ?
C46 H46 0.9300 . ?
C47 C48 1.340(15) . ?
C47 H47 0.9300 . ?
C48 H48 0.9300 . ?
C49 H49 0.9300 . ?
C50 C51 1.324(15) . ?
C50 C55 1.385(14) . ?
C51 C52 1.353(16) . ?
C51 H51 0.9300 . ?
C52 C53 1.379(14) . ?
C52 H52 0.9300 . ?
C53 C54 1.364(15) . ?
C53 C56 1.474(14) . ?
C54 C55 1.373(14) . ?
C54 H54 0.9300 . ?
C55 H55 0.9300 . ?
C56 C57 1.368(15) . ?
C56 C61 1.391(15) . ?
C57 C58 1.374(15) . ?
C57 H57 0.9300 . ?
C58 C59 1.355(14) . ?
C58 H58 0.9300 . ?
C59 C60 1.335(16) . ?
C60 C61 1.397(16) . ?
C60 H60 0.9300 . ?
C61 H61 0.9300 . ?
C62 C63 1.335(15) . ?
C62 H62 0.9300 . ?
C63 H63 0.9300 . ?
C64 H64 0.9300 . ?
O14 H14A 0.8500 . ?
O14 H14B 0.8500 . ?
